data_1503975
loop_
_publ_author_name
'Zhang, Qianyan'
'Jia, Zhenshan'
'Liu, Shuming'
'Zhang, Gang'
'Xiao, Zuo'
'Yang, Dazhi'
'Gan, Liangbing'
'Wang, Zheming'
'Li, Yuliang'

_publ_section_title
;
 Efficient cage-opening cascade process for the preparation of
 water-encapsulated [60]fullerene derivatives.
;
_journal_issue 13
_journal_name_full 'Organic letters'
_journal_page_first 2772
_journal_page_last 2774
_journal_paper_doi 10.1021/ol9009305
_journal_volume 11
_journal_year 2009
_chemical_formula_sum 'C73.8 H12.9 N2 O6.3 S2.4'
_chemical_formula_weight 1105.11
_chemical_name_systematic
; 
 ? 
;
_space_group_IT_number 2
_symmetry_cell_setting triclinic
_symmetry_space_group_name_Hall '-P 1'
_symmetry_space_group_name_H-M 'P -1'
_atom_sites_solution_hydrogens geom
_atom_sites_solution_primary direct
_atom_sites_solution_secondary difmap
_audit_creation_method SHELXL-97
_cell_angle_alpha 90.8266(5)
_cell_angle_beta 104.6941(5)
_cell_angle_gamma 94.1097(8)
_cell_formula_units_Z 4
_cell_length_a 14.0617(2)
_cell_length_b 17.0906(2)
_cell_length_c 19.3399(3)
_cell_measurement_reflns_used 46533
_cell_measurement_temperature 200(2)
_cell_measurement_theta_max 27.485
_cell_measurement_theta_min 3.395
_cell_volume 4481.69(11)
_computing_cell_refinement 'HKL Scalepack (Otwinowski & Minor, 1997)'
_computing_data_collection 'KappaCCD (Nonius B. V., 1998)'
_computing_data_reduction 'HKL Denzo (Otwinowski & Minor, 1997) & maXus (Mackay et al., 1998)'
_computing_molecular_graphics 'Bruker SHELXTL V5.1 (Sheldrick, 1998)'
_computing_publication_material 'SHELXL-97 (Sheldrick, 1997)'
_computing_structure_refinement 'SHELXL-97 (Sheldrick, 1997)'
_computing_structure_solution 'SHELXS-97 (Sheldrick, 1997)'
_diffrn_ambient_temperature 200(2)
_diffrn_detector_area_resol_mean 9
_diffrn_measured_fraction_theta_full 0.989
_diffrn_measured_fraction_theta_max 0.989
_diffrn_measurement_device_type 'NONIUS KappaCCD'
_diffrn_measurement_method CCD
_diffrn_radiation_monochromator graphite
_diffrn_radiation_source 'fine-focus sealed tube'
_diffrn_radiation_type MoK\a
_diffrn_radiation_wavelength 0.71073
_diffrn_reflns_av_R_equivalents 0.0586
_diffrn_reflns_av_sigmaI/netI 0.0813
_diffrn_reflns_limit_h_max 18
_diffrn_reflns_limit_h_min -18
_diffrn_reflns_limit_k_max 22
_diffrn_reflns_limit_k_min -22
_diffrn_reflns_limit_l_max 25
_diffrn_reflns_limit_l_min -25
_diffrn_reflns_number 76597
_diffrn_reflns_theta_full 27.47
_diffrn_reflns_theta_max 27.47
_diffrn_reflns_theta_min 3.44
_diffrn_standards_decay_% none
_exptl_absorpt_coefficient_mu 0.212
_exptl_absorpt_correction_T_max 0.985
_exptl_absorpt_correction_T_min 0.770
_exptl_absorpt_correction_type multi-scan
_exptl_absorpt_process_details
;
multi-scan from symmetry-related measurements 
 Sortav (Blessing 1995, 1997)
;
_exptl_crystal_colour 'black red'
_exptl_crystal_density_diffrn 1.638
_exptl_crystal_density_method 'not measured'
_exptl_crystal_description 'long plate'
_exptl_crystal_F_000 2234
_exptl_crystal_size_max 0.55
_exptl_crystal_size_mid 0.27
_exptl_crystal_size_min 0.13
_refine_diff_density_max 0.575
_refine_diff_density_min -0.871
_refine_diff_density_rms 0.064
_refine_ls_extinction_method none
_refine_ls_goodness_of_fit_ref 0.990
_refine_ls_hydrogen_treatment constr
_refine_ls_matrix_type full
_refine_ls_number_parameters 1549
_refine_ls_number_reflns 20300
_refine_ls_number_restraints 54
_refine_ls_restrained_S_all 1.010
_refine_ls_R_factor_all 0.1349
_refine_ls_R_factor_gt 0.0648
_refine_ls_shift/su_max 0.001
_refine_ls_shift/su_mean 0.000
_refine_ls_structure_factor_coef Fsqd
_refine_ls_weighting_details 'calc w=1/[\s^2^(Fo^2^)+(0.1180P)^2^+0.0000P] where P=(Fo^2^+2Fc^2^)/3'
_refine_ls_weighting_scheme calc
_refine_ls_wR_factor_gt 0.1726
_refine_ls_wR_factor_ref 0.2011
_reflns_number_gt 10782
_reflns_number_total 20300
_reflns_threshold_expression >2sigma(I)
_cod_data_source_file ol9009305_si_002.cif
_cod_data_source_block 09jan20a
_cod_depositor_comments
;
The following automatic conversions were performed:

'_refine_ls_hydrogen_treatment' value 'constr.' was replaced with the
value 'constr' as specified in the replacement file
'src/cod-tools/trunk/data/replacement-values/replacement_values.lst'.

Automatic conversion script
Id: cif_fix_values 5376 2017-05-30 11:51:03Z andrius 
;
_cod_original_formula_sum 'C73.80 H12.90 N2 O6.30 S2.40'
_cod_database_code 1503975

loop_
_symmetry_equiv_pos_as_xyz
'x, y, z'
'-x, -y, -z'

loop_
_atom_site_label
_atom_site_type_symbol
_atom_site_fract_x
_atom_site_fract_y
_atom_site_fract_z
_atom_site_U_iso_or_equiv
_atom_site_adp_type
_atom_site_occupancy
_atom_site_symmetry_multiplicity
_atom_site_calc_flag
_atom_site_refinement_flags
_atom_site_disorder_assembly
_atom_site_disorder_group
O1 O 1.02869(18) 0.68953(13) 0.21067(15) 0.0628(7) Uani 1 1 d . . .
O2 O 0.75255(15) 0.56017(13) 0.15587(12) 0.0463(5) Uani 1 1 d . . .
O3 O 0.71022(17) 0.65158(14) 0.02272(13) 0.0562(6) Uani 1 1 d . . .
O4 O 0.76606(16) 0.79570(13) 0.11354(12) 0.0491(6) Uani 1 1 d . . .
O5 O 0.83572(14) 0.87320(11) 0.33333(11) 0.0412(5) Uani 1 1 d . . .
H5 H 0.8695 0.8932 0.3070 0.062 Uiso 1 1 calc R . .
O6 O 0.81659(14) 0.59861(11) 0.38472(11) 0.0405(5) Uani 1 1 d . . .
H6 H 0.8474 0.5649 0.3692 0.061 Uiso 1 1 calc R . .
N1 N 0.93825(17) 0.84568(14) 0.23513(14) 0.0370(6) Uani 1 1 d . . .
N2 N 0.92589(17) 0.56964(14) 0.28761(13) 0.0366(6) Uani 1 1 d . . .
C1 C 0.9075(2) 0.77341(17) 0.23839(16) 0.0340(7) Uani 1 1 d . . .
C2 C 0.9552(2) 0.69768(17) 0.23033(17) 0.0389(7) Uani 1 1 d . . .
C3 C 0.9009(2) 0.63622(16) 0.26505(16) 0.0347(7) Uani 1 1 d . . .
C4 C 0.8184(2) 0.67471(17) 0.28234(16) 0.0338(7) Uani 1 1 d . . .
C5 C 0.8241(2) 0.75183(16) 0.26814(15) 0.0333(7) Uani 1 1 d . . .
C6 C 0.7659(2) 0.81354(16) 0.29347(16) 0.0346(7) Uani 1 1 d . . .
C7 C 0.7084(2) 0.77578(16) 0.34195(15) 0.0337(7) Uani 1 1 d . . .
C8 C 0.7027(2) 0.69769(17) 0.35592(15) 0.0345(7) Uani 1 1 d . . .
C9 C 0.7548(2) 0.63578(16) 0.32560(15) 0.0315(6) Uani 1 1 d . . .
C10 C 0.6638(2) 0.57701(16) 0.29197(16) 0.0333(7) Uani 1 1 d . . .
C11 C 0.6316(2) 0.53689(16) 0.22651(16) 0.0335(7) Uani 1 1 d . . .
C12 C 0.6683(2) 0.54532(16) 0.15972(16) 0.0338(7) Uani 1 1 d . . .
C13 C 0.5763(2) 0.54124(17) 0.09901(16) 0.0357(7) Uani 1 1 d . . .
C14 C 0.5579(2) 0.59113(17) 0.04195(16) 0.0368(7) Uani 1 1 d . . .
C15 C 0.6271(2) 0.65515(18) 0.02598(16) 0.0395(7) Uani 1 1 d . . .
C16 C 0.5662(2) 0.72574(19) 0.01641(16) 0.0395(7) Uani 1 1 d . . .
C17 C 0.5928(2) 0.79809(18) 0.05236(16) 0.0389(7) Uani 1 1 d . . .
C18 C 0.6852(2) 0.81784(17) 0.11047(16) 0.0367(7) Uani 1 1 d . . .
C19 C 0.6537(2) 0.86168(16) 0.16841(17) 0.0357(7) Uani 1 1 d . . .
C20 C 0.6829(2) 0.85494(16) 0.24178(17) 0.0349(7) Uani 1 1 d . . .
C21 C 0.6124(2) 0.87102(16) 0.28284(17) 0.0360(7) Uani 1 1 d . . .
C22 C 0.6270(2) 0.82081(17) 0.34307(16) 0.0374(7) Uani 1 1 d . . .
C23 C 0.5448(2) 0.78907(18) 0.36504(16) 0.0403(7) Uani 1 1 d . . .
C24 C 0.5405(2) 0.70660(18) 0.37997(16) 0.0391(7) Uani 1 1 d . . .
C25 C 0.6156(2) 0.66240(18) 0.37157(15) 0.0362(7) Uani 1 1 d . . .
C26 C 0.5936(2) 0.58693(16) 0.33409(16) 0.0350(7) Uani 1 1 d . . .
C27 C 0.4958(2) 0.55611(17) 0.31168(16) 0.0365(7) Uani 1 1 d . . .
C28 C 0.4628(2) 0.51406(16) 0.24448(17) 0.0370(7) Uani 1 1 d . . .
C29 C 0.5295(2) 0.50722(16) 0.20337(16) 0.0352(7) Uani 1 1 d . . .
C30 C 0.4952(2) 0.51103(16) 0.12605(16) 0.0346(7) Uani 1 1 d . . .
C31 C 0.3988(2) 0.52637(17) 0.09473(17) 0.0395(7) Uani 1 1 d . . .
C32 C 0.3803(2) 0.58063(18) 0.03767(16) 0.0390(7) Uani 1 1 d . . .
C33 C 0.4590(2) 0.61406(18) 0.01402(16) 0.0385(7) Uani 1 1 d . . .
C34 C 0.4643(2) 0.69627(19) -0.00134(15) 0.0393(7) Uani 1 1 d . . .
C35 C 0.3907(2) 0.74180(19) 0.00820(16) 0.0410(8) Uani 1 1 d . . .
C36 C 0.4174(2) 0.81861(18) 0.04238(17) 0.0408(8) Uani 1 1 d . . .
C37 C 0.5171(2) 0.84283(17) 0.06664(17) 0.0391(7) Uani 1 1 d . . .
C38 C 0.5544(2) 0.88325(16) 0.13546(17) 0.0377(7) Uani 1 1 d . . .
C39 C 0.4883(2) 0.90043(16) 0.17560(18) 0.0390(7) Uani 1 1 d . . .
C40 C 0.5188(2) 0.89371(16) 0.25138(17) 0.0388(7) Uani 1 1 d . . .
C41 C 0.4343(2) 0.86251(18) 0.27492(18) 0.0422(8) Uani 1 1 d . . .
C42 C 0.4478(2) 0.80967(19) 0.33027(17) 0.0415(8) Uani 1 1 d . . .
C43 C 0.3812(2) 0.73953(19) 0.32366(17) 0.0418(8) Uani 1 1 d . . .
C44 C 0.4384(2) 0.67599(19) 0.35383(16) 0.0409(8) Uani 1 1 d . . .
C45 C 0.4170(2) 0.60117(18) 0.32215(17) 0.0391(7) Uani 1 1 d . . .
C46 C 0.3347(2) 0.58672(18) 0.25977(18) 0.0418(8) Uani 1 1 d . . .
C47 C 0.3630(2) 0.53168(17) 0.21178(18) 0.0394(7) Uani 1 1 d . . .
C48 C 0.3314(2) 0.53887(17) 0.13896(18) 0.0392(7) Uani 1 1 d . . .
C49 C 0.2730(2) 0.60215(19) 0.10920(18) 0.0425(8) Uani 1 1 d . . .
C50 C 0.3031(2) 0.62800(19) 0.04638(17) 0.0407(7) Uani 1 1 d . . .
C51 C 0.3082(2) 0.7070(2) 0.03234(17) 0.0420(8) Uani 1 1 d . . .
C52 C 0.2825(2) 0.76366(19) 0.07978(18) 0.0422(8) Uani 1 1 d . . .
C53 C 0.3507(2) 0.83322(19) 0.08602(18) 0.0427(8) Uani 1 1 d . . .
C54 C 0.3852(2) 0.87419(17) 0.15074(19) 0.0421(8) Uani 1 1 d . . .
C55 C 0.3528(2) 0.84862(18) 0.21307(18) 0.0411(8) Uani 1 1 d . . .
C56 C 0.2866(2) 0.78209(19) 0.20716(18) 0.0434(8) Uani 1 1 d . . .
C57 C 0.3016(2) 0.72606(19) 0.26358(18) 0.0424(8) Uani 1 1 d . . .
C58 C 0.2776(2) 0.64822(19) 0.23113(18) 0.0432(8) Uani 1 1 d . . .
C59 C 0.2469(2) 0.65534(19) 0.15398(18) 0.0425(8) Uani 1 1 d . . .
C60 C 0.2525(2) 0.73827(19) 0.13895(18) 0.0415(8) Uani 1 1 d . . .
C61 C 1.0101(2) 0.87259(17) 0.19983(18) 0.0396(7) Uani 1 1 d . . .
C62 C 1.0187(2) 0.8367(2) 0.13713(19) 0.0478(8) Uani 1 1 d . . .
H62 H 0.9798 0.7895 0.1193 0.057 Uiso 1 1 calc R . .
C63 C 1.0830(3) 0.8688(2) 0.1009(2) 0.0594(10) Uani 1 1 d . . .
H63 H 1.0882 0.8442 0.0578 0.071 Uiso 1 1 calc R . .
C64 C 1.1399(3) 0.9366(3) 0.1268(3) 0.0710(12) Uani 1 1 d . . .
H64 H 1.1861 0.9580 0.1025 0.085 Uiso 1 1 calc R . .
C65 C 1.1301(3) 0.9734(2) 0.1876(3) 0.0755(13) Uani 1 1 d . . .
H65 H 1.1690 1.0207 0.2050 0.091 Uiso 1 1 calc R . .
C66 C 1.0636(2) 0.9418(2) 0.2243(2) 0.0580(10) Uani 1 1 d . . .
H66 H 1.0555 0.9682 0.2658 0.070 Uiso 1 1 calc R . .
C67 C 1.0047(2) 0.53256(16) 0.27073(17) 0.0366(7) Uani 1 1 d . . .
C68 C 1.0013(3) 0.50991(19) 0.20073(19) 0.0481(8) Uani 1 1 d . . .
H68 H 0.9490 0.5238 0.1623 0.058 Uiso 1 1 calc R . .
C69 C 1.0749(3) 0.46699(19) 0.1876(2) 0.0518(9) Uani 1 1 d . . .
H69 H 1.0731 0.4518 0.1398 0.062 Uiso 1 1 calc R . .
C70 C 1.1491(3) 0.44643(19) 0.2418(2) 0.0560(10) Uani 1 1 d . . .
H70 H 1.1986 0.4162 0.2321 0.067 Uiso 1 1 calc R . .
C71 C 1.1532(3) 0.4691(2) 0.3111(2) 0.0586(10) Uani 1 1 d . . .
H71 H 1.2064 0.4556 0.3490 0.070 Uiso 1 1 calc R . .
C72 C 1.0807(2) 0.51111(18) 0.32530(18) 0.0431(8) Uani 1 1 d . . .
H72 H 1.0830 0.5255 0.3733 0.052 Uiso 1 1 calc R . .
N3 N 0.71218(18) 0.05088(14) 0.09426(13) 0.0374(6) Uani 1 1 d . . .
N4 N 0.87724(18) 0.31023(15) 0.10880(13) 0.0401(6) Uani 1 1 d . . .
O7 O 0.8963(2) 0.13830(15) 0.06254(16) 0.0810(9) Uani 1 1 d . . .
O8 O 0.99578(15) 0.27152(14) 0.24708(12) 0.0496(6) Uani 1 1 d . . .
O9 O 1.06625(16) 0.12131(13) 0.30305(13) 0.0538(6) Uani 1 1 d . . .
O10 O 0.86137(15) 0.04417(13) 0.24303(11) 0.0432(5) Uani 1 1 d . . .
O11 O 0.56586(14) 0.10625(13) 0.14593(11) 0.0461(5) Uani 1 1 d . . .
H11 H 0.5846 0.0662 0.1293 0.069 Uiso 1 1 calc R . .
O12 O 0.71870(16) 0.36784(12) 0.14919(11) 0.0460(5) Uani 1 1 d . . .
H12 H 0.7683 0.3803 0.1338 0.069 Uiso 1 1 calc R . .
C73 C 0.7624(2) 0.11464(17) 0.12110(15) 0.0349(7) Uani 1 1 d . . .
C74 C 0.8462(2) 0.16147(18) 0.09883(16) 0.0415(8) Uani 1 1 d . . .
C75 C 0.8437(2) 0.24401(18) 0.12617(15) 0.0374(7) Uani 1 1 d . . .
C76 C 0.7749(2) 0.24034(16) 0.17283(15) 0.0330(7) Uani 1 1 d . . .
C77 C 0.7311(2) 0.16588(16) 0.17069(15) 0.0320(6) Uani 1 1 d . . .
C78 C 0.6450(2) 0.14259(17) 0.20125(16) 0.0357(7) Uani 1 1 d . . .
C79 C 0.6101(2) 0.21563(18) 0.22983(16) 0.0377(7) Uani 1 1 d . . .
C80 C 0.6524(2) 0.28945(17) 0.23056(16) 0.0371(7) Uani 1 1 d . . .
C81 C 0.7437(2) 0.31175(16) 0.20421(16) 0.0372(7) Uani 1 1 d . . .
C82 C 0.8099(2) 0.35649(16) 0.27264(16) 0.0362(7) Uani 1 1 d . . .
C83 C 0.9080(2) 0.35574(16) 0.30976(16) 0.0357(7) Uani 1 1 d . . .
C84 C 0.9851(2) 0.30118(17) 0.30089(17) 0.0369(7) Uani 1 1 d . . .
C85 C 1.0404(2) 0.28474(18) 0.37688(17) 0.0390(7) Uani 1 1 d . . .
C86 C 1.0642(2) 0.21223(18) 0.40162(17) 0.0385(7) Uani 1 1 d . . .
C87 C 1.0453(2) 0.13585(18) 0.35790(18) 0.0409(7) Uani 1 1 d . . .
C88 C 0.9892(2) 0.08325(17) 0.39911(17) 0.0379(7) Uani 1 1 d . . .
C89 C 0.9004(2) 0.04141(16) 0.37328(16) 0.0366(7) Uani 1 1 d . . .
C90 C 0.8347(2) 0.04187(15) 0.29655(16) 0.0337(7) Uani 1 1 d . . .
C91 C 0.7313(2) 0.04739(16) 0.30582(16) 0.0336(7) Uani 1 1 d . . .
C92 C 0.6578(2) 0.09165(16) 0.26954(16) 0.0345(7) Uani 1 1 d . . .
C93 C 0.5868(2) 0.11699(18) 0.30641(17) 0.0392(7) Uani 1 1 d . . .
C94 C 0.5606(2) 0.19398(19) 0.28392(17) 0.0408(8) Uani 1 1 d . . .
C95 C 0.5451(2) 0.2492(2) 0.33244(19) 0.0451(8) Uani 1 1 d . . .
C96 C 0.5899(2) 0.32828(19) 0.33352(19) 0.0446(8) Uani 1 1 d . . .
C97 C 0.6473(2) 0.34543(17) 0.28545(17) 0.0405(8) Uani 1 1 d . . .
C98 C 0.7420(2) 0.38762(16) 0.30929(17) 0.0367(7) Uani 1 1 d . . .
C99 C 0.7724(2) 0.41795(17) 0.37927(18) 0.0421(8) Uani 1 1 d . . .
C100 C 0.8746(2) 0.41796(16) 0.41738(17) 0.0404(7) Uani 1 1 d . . .
C101 C 0.9383(2) 0.38550(16) 0.38327(17) 0.0375(7) Uani 1 1 d . . .
C102 C 1.0158(2) 0.34162(18) 0.42415(17) 0.0407(7) Uani 1 1 d . . .
C103 C 1.0212(2) 0.32743(18) 0.49500(17) 0.0417(8) Uani 1 1 d . . .
C104 C 1.0430(2) 0.24992(19) 0.52035(17) 0.0440(8) Uani 1 1 d . . .
C105 C 1.0591(2) 0.19330(19) 0.47306(18) 0.0420(8) Uani 1 1 d . . .
C106 C 1.0139(2) 0.11500(18) 0.47200(17) 0.0416(8) Uani 1 1 d . . .
C107 C 0.9555(2) 0.09633(19) 0.51830(17) 0.0438(8) Uani 1 1 d . . .
C108 C 0.8643(3) 0.04884(18) 0.49161(17) 0.0443(8) Uani 1 1 d . . .
C109 C 0.8361(2) 0.02639(16) 0.41911(17) 0.0390(7) Uani 1 1 d . . .
C110 C 0.7355(2) 0.02828(16) 0.37952(16) 0.0372(7) Uani 1 1 d . . .
C111 C 0.6657(2) 0.04934(17) 0.41371(18) 0.0415(8) Uani 1 1 d . . .
C112 C 0.5896(2) 0.09644(18) 0.37598(18) 0.0439(8) Uani 1 1 d . . .
C113 C 0.5715(2) 0.1531(2) 0.42672(19) 0.0483(9) Uani 1 1 d . . .
C114 C 0.5520(2) 0.2281(2) 0.4054(2) 0.0516(9) Uani 1 1 d . . .
C115 C 0.6002(2) 0.2960(2) 0.4520(2) 0.0500(9) Uani 1 1 d . . .
C116 C 0.6240(2) 0.35636(19) 0.40706(18) 0.0449(8) Uani 1 1 d . . .
C117 C 0.7124(3) 0.40216(18) 0.42919(18) 0.0457(8) Uani 1 1 d . . .
C118 C 0.7789(2) 0.39054(18) 0.49863(17) 0.0451(8) Uani 1 1 d . . .
C119 C 0.8791(2) 0.40213(17) 0.49139(17) 0.0426(8) Uani 1 1 d . . .
C120 C 0.9509(2) 0.35670(18) 0.52887(17) 0.0439(8) Uani 1 1 d . . .
C121 C 0.9263(3) 0.29682(19) 0.57506(17) 0.0465(8) Uani 1 1 d . . .
C122 C 0.9827(2) 0.23024(19) 0.56920(16) 0.0445(8) Uani 1 1 d . . .
C123 C 0.9389(3) 0.15456(19) 0.56851(16) 0.0453(8) Uani 1 1 d . . .
C124 C 0.8390(3) 0.14138(19) 0.57354(16) 0.0476(8) Uani 1 1 d . . .
C125 C 0.7928(3) 0.07571(18) 0.52660(17) 0.0467(8) Uani 1 1 d . . .
C126 C 0.6948(3) 0.07546(19) 0.48796(18) 0.0476(8) Uani 1 1 d . . .
C127 C 0.6381(3) 0.1409(2) 0.49602(19) 0.0493(9) Uani 1 1 d . . .
C128 C 0.6827(3) 0.2043(2) 0.54120(18) 0.0523(9) Uani 1 1 d . . .
C129 C 0.6640(3) 0.2840(2) 0.51828(19) 0.0516(9) Uani 1 1 d . . .
C130 C 0.7542(3) 0.3328(2) 0.54236(18) 0.0490(9) Uani 1 1 d . . .
C131 C 0.8304(3) 0.2847(2) 0.58089(16) 0.0498(9) Uani 1 1 d . . .
C132 C 0.7847(3) 0.2053(2) 0.58004(17) 0.0496(9) Uani 1 1 d . . .
C133 C 0.7360(2) -0.00049(16) 0.04357(16) 0.0366(7) Uani 1 1 d . . .
C134 C 0.8285(2) -0.02755(18) 0.05150(18) 0.0454(8) Uani 1 1 d . . .
H134 H 0.8815 -0.0096 0.0909 0.055 Uiso 1 1 calc R . .
C135 C 0.8430(3) -0.0807(2) 0.00165(19) 0.0513(9) Uani 1 1 d . . .
H135 H 0.9062 -0.0997 0.0071 0.062 Uiso 1 1 calc R . .
C136 C 0.7666(3) -0.10673(19) -0.05610(19) 0.0518(9) Uani 1 1 d . . .
H136 H 0.7778 -0.1429 -0.0904 0.062 Uiso 1 1 calc R . .
C137 C 0.6739(3) -0.08017(18) -0.06399(17) 0.0456(8) Uani 1 1 d . . .
H137 H 0.6213 -0.0977 -0.1038 0.055 Uiso 1 1 calc R . .
C138 C 0.6584(2) -0.02791(17) -0.01353(17) 0.0392(7) Uani 1 1 d . . .
H138 H 0.5945 -0.0107 -0.0179 0.047 Uiso 1 1 calc R . .
C139 C 0.9459(2) 0.32088(18) 0.06729(17) 0.0403(7) Uani 1 1 d . . .
C140 C 1.0276(2) 0.2782(2) 0.0730(2) 0.0541(9) Uani 1 1 d . . .
H140 H 1.0397 0.2368 0.1055 0.065 Uiso 1 1 calc R . .
C141 C 1.0917(3) 0.2970(2) 0.0305(2) 0.0610(10) Uani 1 1 d . . .
H141 H 1.1486 0.2687 0.0349 0.073 Uiso 1 1 calc R . .
C142 C 1.0746(3) 0.3550(2) -0.0173(2) 0.0632(10) Uani 1 1 d . . .
H142 H 1.1177 0.3655 -0.0473 0.076 Uiso 1 1 calc R . .
C143 C 0.9949(3) 0.3985(2) -0.0223(2) 0.0612(10) Uani 1 1 d . . .
H143 H 0.9823 0.4386 -0.0561 0.073 Uiso 1 1 calc R . .
C144 C 0.9328(2) 0.3836(2) 0.02244(18) 0.0492(8) Uani 1 1 d . . .
H144 H 0.8812 0.4166 0.0221 0.059 Uiso 1 1 calc R . .
C145 C 0.3045(3) 0.2684(2) 0.2050(2) 0.0674(11) Uani 1 1 d . . .
S1 S 0.36759(11) 0.31216(9) 0.16557(9) 0.1067(5) Uani 1 1 d . . .
S2 S 0.23286(13) 0.22217(11) 0.24402(10) 0.1234(6) Uani 1 1 d . . .
C146 C 0.3197(3) 0.0853(3) 0.4026(3) 0.0796(13) Uani 1 1 d . . .
S3 S 0.33278(13) 0.02638(11) 0.34620(10) 0.1244(6) Uani 1 1 d . . .
S4 S 0.30782(11) 0.14019(11) 0.46070(9) 0.1148(5) Uani 1 1 d . . .
C147 C 0.4055(8) 0.4123(9) 0.4498(9) 0.106(6) Uani 0.40 1 d PDU A 1
S5 S 0.4563(4) 0.4831(3) 0.4886(3) 0.1239(19) Uani 0.40 1 d PDU . 1
S6 S 0.3450(6) 0.3380(4) 0.4105(6) 0.215(4) Uani 0.40 1 d PDU A 1
C149 C 0.3478(15) 0.3994(14) 0.4434(9) 0.201(8) Uani 0.60 1 d PDU B 2
C150 C 0.3769(5) 0.3766(5) 0.3709(4) 0.0550(19) Uani 0.60 1 d PDU B 2
O13 O 0.2675(3) 0.4015(4) 0.4808(2) 0.0903(17) Uani 0.60 1 d PDU B 2

loop_
_atom_site_aniso_label
_atom_site_aniso_U_11
_atom_site_aniso_U_22
_atom_site_aniso_U_33
_atom_site_aniso_U_23
_atom_site_aniso_U_13
_atom_site_aniso_U_12
O1 0.0572(15) 0.0464(14) 0.099(2) 0.0147(14) 0.0440(15) 0.0120(12)
O2 0.0407(13) 0.0535(14) 0.0448(14) -0.0056(11) 0.0119(10) 0.0028(10)
O3 0.0499(14) 0.0587(15) 0.0674(17) 0.0021(13) 0.0289(13) 0.0042(11)
O4 0.0448(13) 0.0578(15) 0.0470(14) -0.0047(11) 0.0169(11) 0.0014(11)
O5 0.0465(12) 0.0278(11) 0.0468(13) -0.0113(10) 0.0098(10) -0.0036(9)
O6 0.0461(12) 0.0372(12) 0.0367(12) 0.0036(10) 0.0065(10) 0.0076(10)
N1 0.0382(14) 0.0310(14) 0.0418(16) -0.0012(12) 0.0112(12) -0.0015(11)
N2 0.0399(14) 0.0310(14) 0.0397(15) -0.0023(12) 0.0115(12) 0.0043(11)
C1 0.0363(16) 0.0316(16) 0.0346(17) -0.0035(13) 0.0107(13) 0.0008(13)
C2 0.0373(17) 0.0357(17) 0.0430(19) -0.0022(14) 0.0092(15) 0.0022(14)
C3 0.0406(17) 0.0276(16) 0.0354(17) -0.0055(13) 0.0091(14) 0.0021(13)
C4 0.0381(16) 0.0299(15) 0.0316(17) -0.0045(13) 0.0064(13) 0.0007(13)
C5 0.0355(16) 0.0290(15) 0.0332(17) -0.0054(13) 0.0060(13) 0.0006(12)
C6 0.0398(16) 0.0255(15) 0.0367(17) -0.0052(13) 0.0079(14) -0.0004(13)
C7 0.0385(16) 0.0313(16) 0.0291(16) -0.0062(13) 0.0055(13) 0.0014(13)
C8 0.0371(16) 0.0392(17) 0.0241(16) -0.0024(13) 0.0024(13) 0.0022(13)
C9 0.0341(15) 0.0278(15) 0.0303(16) 0.0002(13) 0.0039(13) 0.0029(12)
C10 0.0415(17) 0.0256(15) 0.0330(17) 0.0070(13) 0.0090(14) 0.0052(12)
C11 0.0395(16) 0.0231(14) 0.0391(18) 0.0008(13) 0.0116(14) 0.0035(12)
C12 0.0404(18) 0.0233(14) 0.0399(18) -0.0059(13) 0.0150(15) 0.0026(13)
C13 0.0417(17) 0.0295(15) 0.0368(18) -0.0119(14) 0.0125(14) 0.0028(13)
C14 0.0452(18) 0.0353(16) 0.0316(17) -0.0121(14) 0.0141(14) 0.0012(14)
C15 0.0415(19) 0.0495(19) 0.0295(17) -0.0087(14) 0.0143(14) -0.0010(15)
C16 0.0458(18) 0.0466(19) 0.0271(17) 0.0044(15) 0.0119(14) 0.0004(15)
C17 0.0483(18) 0.0403(18) 0.0319(17) 0.0107(14) 0.0174(15) 0.0016(15)
C18 0.0385(18) 0.0352(17) 0.0392(19) 0.0061(14) 0.0155(15) -0.0005(14)
C19 0.0397(17) 0.0241(15) 0.0444(19) 0.0022(14) 0.0142(15) -0.0024(12)
C20 0.0407(17) 0.0208(14) 0.0442(19) -0.0052(13) 0.0145(15) -0.0025(12)
C21 0.0417(17) 0.0240(15) 0.0422(19) -0.0111(14) 0.0120(14) 0.0004(13)
C22 0.0489(18) 0.0308(16) 0.0329(17) -0.0107(14) 0.0124(14) 0.0003(14)
C23 0.0486(19) 0.0418(18) 0.0329(18) -0.0116(14) 0.0149(15) 0.0053(15)
C24 0.0496(19) 0.0447(19) 0.0275(17) -0.0019(14) 0.0188(14) 0.0022(15)
C25 0.0452(18) 0.0416(18) 0.0230(16) 0.0041(13) 0.0110(13) 0.0032(14)
C26 0.0456(18) 0.0305(16) 0.0315(17) 0.0073(13) 0.0138(14) 0.0044(13)
C27 0.0477(18) 0.0337(16) 0.0312(17) 0.0082(14) 0.0162(14) -0.0006(14)
C28 0.0428(18) 0.0259(15) 0.0435(19) 0.0055(14) 0.0148(15) -0.0040(13)
C29 0.0422(17) 0.0238(15) 0.0389(18) 0.0003(13) 0.0098(14) 0.0004(13)
C30 0.0404(17) 0.0235(15) 0.0392(18) -0.0083(13) 0.0107(14) -0.0013(12)
C31 0.0419(18) 0.0331(16) 0.0404(19) -0.0125(14) 0.0094(15) -0.0098(14)
C32 0.0385(17) 0.0425(18) 0.0319(17) -0.0089(14) 0.0034(14) -0.0018(14)
C33 0.0415(18) 0.0470(19) 0.0256(16) -0.0092(14) 0.0075(14) 0.0006(14)
C34 0.0462(18) 0.0478(19) 0.0228(16) 0.0011(14) 0.0072(14) 0.0020(15)
C35 0.0407(17) 0.051(2) 0.0283(17) 0.0062(15) 0.0024(14) 0.0063(15)
C36 0.0469(19) 0.0379(18) 0.0368(18) 0.0122(15) 0.0073(15) 0.0075(15)
C37 0.0484(19) 0.0343(17) 0.0359(18) 0.0144(14) 0.0118(15) 0.0049(14)
C38 0.0423(17) 0.0262(15) 0.047(2) 0.0084(14) 0.0145(15) 0.0021(13)
C39 0.0442(18) 0.0265(15) 0.048(2) 0.0035(14) 0.0138(16) 0.0072(13)
C40 0.0488(19) 0.0237(15) 0.046(2) -0.0068(14) 0.0152(16) 0.0073(13)
C41 0.0474(19) 0.0374(17) 0.047(2) -0.0072(16) 0.0197(16) 0.0140(15)
C42 0.0474(19) 0.0437(19) 0.0382(19) -0.0134(15) 0.0196(15) 0.0062(15)
C43 0.0449(18) 0.051(2) 0.0375(19) -0.0018(16) 0.0239(16) 0.0070(16)
C44 0.0443(18) 0.051(2) 0.0338(18) -0.0015(15) 0.0221(15) 0.0018(15)
C45 0.0417(17) 0.0434(18) 0.0378(19) 0.0063(15) 0.0220(15) -0.0033(14)
C46 0.0412(18) 0.0421(18) 0.046(2) 0.0080(16) 0.0214(16) -0.0074(15)
C47 0.0381(17) 0.0321(16) 0.049(2) 0.0019(15) 0.0154(15) -0.0083(13)
C48 0.0328(16) 0.0350(17) 0.048(2) -0.0013(15) 0.0083(15) -0.0045(13)
C49 0.0299(16) 0.0464(19) 0.050(2) -0.0041(16) 0.0100(15) -0.0058(14)
C50 0.0329(16) 0.0450(19) 0.0377(19) -0.0033(15) -0.0003(14) -0.0053(14)
C51 0.0352(17) 0.053(2) 0.0332(18) 0.0019(16) 0.0004(14) 0.0043(15)
C52 0.0327(16) 0.0464(19) 0.045(2) 0.0070(16) 0.0041(15) 0.0092(14)
C53 0.0381(17) 0.0434(19) 0.046(2) 0.0099(16) 0.0079(15) 0.0124(15)
C54 0.0419(18) 0.0307(16) 0.057(2) 0.0070(16) 0.0150(16) 0.0130(14)
C55 0.0407(18) 0.0390(18) 0.049(2) -0.0005(15) 0.0179(16) 0.0164(15)
C56 0.0374(17) 0.048(2) 0.049(2) 0.0007(17) 0.0171(15) 0.0122(15)
C57 0.0384(18) 0.051(2) 0.045(2) -0.0012(16) 0.0231(16) 0.0064(15)
C58 0.0310(16) 0.052(2) 0.050(2) 0.0009(17) 0.0168(15) -0.0013(15)
C59 0.0307(16) 0.0467(19) 0.051(2) 0.0018(17) 0.0124(15) 0.0002(14)
C60 0.0288(16) 0.0468(19) 0.049(2) 0.0009(16) 0.0085(15) 0.0072(14)
C61 0.0359(16) 0.0328(17) 0.051(2) 0.0048(15) 0.0125(15) 0.0022(13)
C62 0.0503(19) 0.047(2) 0.048(2) 0.0080(17) 0.0140(17) 0.0091(16)
C63 0.056(2) 0.074(3) 0.058(2) 0.024(2) 0.027(2) 0.021(2)
C64 0.056(2) 0.080(3) 0.089(3) 0.038(3) 0.033(2) 0.019(2)
C65 0.059(2) 0.057(3) 0.111(4) 0.017(3) 0.027(3) -0.015(2)
C66 0.054(2) 0.041(2) 0.081(3) 0.0010(19) 0.023(2) -0.0050(17)
C67 0.0386(17) 0.0251(15) 0.047(2) -0.0010(14) 0.0137(15) 0.0005(13)
C68 0.055(2) 0.0427(19) 0.047(2) -0.0011(16) 0.0123(17) 0.0041(16)
C69 0.060(2) 0.0403(19) 0.059(2) -0.0124(17) 0.025(2) -0.0033(17)
C70 0.052(2) 0.0370(19) 0.090(3) -0.003(2) 0.037(2) 0.0032(16)
C71 0.048(2) 0.053(2) 0.075(3) 0.003(2) 0.0139(19) 0.0081(17)
C72 0.0399(18) 0.0449(19) 0.045(2) -0.0033(16) 0.0119(16) 0.0023(15)
N3 0.0468(15) 0.0322(14) 0.0294(14) -0.0016(11) 0.0048(12) -0.0025(11)
N4 0.0466(15) 0.0391(15) 0.0304(14) 0.0038(12) 0.0051(12) -0.0074(12)
O7 0.117(2) 0.0555(16) 0.093(2) -0.0268(15) 0.079(2) -0.0271(15)
O8 0.0519(14) 0.0617(15) 0.0372(13) -0.0048(12) 0.0141(11) 0.0076(11)
O9 0.0610(15) 0.0507(14) 0.0531(16) -0.0124(12) 0.0226(13) 0.0009(11)
O10 0.0464(12) 0.0525(13) 0.0329(13) 0.0010(10) 0.0123(10) 0.0103(10)
O11 0.0384(11) 0.0481(13) 0.0430(13) -0.0085(11) -0.0031(10) -0.0048(10)
O12 0.0626(14) 0.0343(12) 0.0358(13) 0.0101(10) 0.0015(11) 0.0071(10)
C73 0.0444(17) 0.0314(16) 0.0260(16) 0.0012(13) 0.0045(13) -0.0015(14)
C74 0.061(2) 0.0350(17) 0.0283(17) -0.0032(14) 0.0142(16) -0.0072(15)
C75 0.0472(18) 0.0373(17) 0.0235(16) 0.0009(13) 0.0030(14) -0.0035(14)
C76 0.0394(16) 0.0321(16) 0.0223(15) 0.0017(12) -0.0017(13) 0.0022(13)
C77 0.0362(16) 0.0320(16) 0.0232(15) 0.0002(12) 0.0001(12) -0.0011(12)
C78 0.0327(16) 0.0356(16) 0.0343(17) -0.0032(14) 0.0014(13) -0.0011(13)
C79 0.0313(16) 0.0393(18) 0.0373(18) -0.0008(14) -0.0013(14) 0.0053(13)
C80 0.0417(17) 0.0343(17) 0.0306(17) 0.0019(14) -0.0021(14) 0.0131(14)
C81 0.0490(18) 0.0235(15) 0.0330(17) 0.0045(13) -0.0008(14) 0.0021(13)
C82 0.0529(19) 0.0205(14) 0.0319(17) 0.0029(13) 0.0047(15) 0.0026(13)
C83 0.0438(18) 0.0273(15) 0.0337(17) 0.0018(13) 0.0080(14) -0.0057(13)
C84 0.0333(16) 0.0356(17) 0.0394(19) -0.0026(15) 0.0084(14) -0.0085(13)
C85 0.0326(16) 0.0383(18) 0.0421(19) -0.0067(15) 0.0037(14) -0.0012(13)
C86 0.0291(15) 0.0450(19) 0.0370(18) -0.0069(15) 0.0008(13) 0.0022(13)
C87 0.0343(16) 0.0424(18) 0.044(2) -0.0060(16) 0.0048(15) 0.0080(14)
C88 0.0420(18) 0.0312(16) 0.0403(19) -0.0006(14) 0.0070(15) 0.0157(14)
C89 0.0504(19) 0.0238(15) 0.0357(18) -0.0006(13) 0.0084(15) 0.0127(14)
C90 0.0455(17) 0.0200(14) 0.0358(18) 0.0007(13) 0.0103(15) 0.0048(12)
C91 0.0436(17) 0.0212(14) 0.0350(17) -0.0035(13) 0.0109(14) -0.0073(12)
C92 0.0366(16) 0.0312(16) 0.0336(17) -0.0066(13) 0.0086(14) -0.0080(13)
C93 0.0334(16) 0.0384(17) 0.046(2) -0.0018(15) 0.0117(14) -0.0046(13)
C94 0.0263(15) 0.050(2) 0.044(2) -0.0042(16) 0.0049(14) 0.0025(14)
C95 0.0289(16) 0.056(2) 0.051(2) -0.0020(17) 0.0093(15) 0.0120(15)
C96 0.0373(17) 0.0418(19) 0.053(2) -0.0040(16) 0.0047(16) 0.0182(15)
C97 0.0464(19) 0.0333(17) 0.0393(19) 0.0040(14) 0.0013(15) 0.0197(14)
C98 0.0468(18) 0.0229(14) 0.0371(18) 0.0043(13) 0.0029(14) 0.0088(13)
C99 0.059(2) 0.0244(15) 0.042(2) -0.0008(14) 0.0083(17) 0.0129(14)
C100 0.054(2) 0.0221(15) 0.0414(19) -0.0057(14) 0.0058(16) 0.0037(14)
C101 0.0440(17) 0.0223(15) 0.0414(19) -0.0022(13) 0.0037(15) -0.0034(13)
C102 0.0375(17) 0.0368(17) 0.0397(19) -0.0061(15) -0.0016(14) -0.0078(14)
C103 0.0444(18) 0.0382(18) 0.0330(18) -0.0135(14) -0.0054(14) -0.0018(14)
C104 0.0457(18) 0.0444(19) 0.0314(18) -0.0061(15) -0.0100(15) 0.0077(15)
C105 0.0335(16) 0.0432(19) 0.042(2) -0.0028(16) -0.0057(14) 0.0105(14)
C106 0.0456(18) 0.0370(18) 0.0364(19) 0.0002(15) -0.0045(15) 0.0186(15)
C107 0.061(2) 0.0381(18) 0.0303(18) 0.0079(15) 0.0026(16) 0.0190(16)
C108 0.068(2) 0.0306(16) 0.0362(19) 0.0125(15) 0.0134(17) 0.0120(16)
C109 0.056(2) 0.0228(15) 0.0377(19) 0.0037(13) 0.0115(16) 0.0049(14)
C110 0.0535(19) 0.0217(15) 0.0377(18) 0.0024(13) 0.0154(16) -0.0025(13)
C111 0.055(2) 0.0297(16) 0.044(2) 0.0030(15) 0.0228(16) -0.0093(14)
C112 0.0447(18) 0.0408(18) 0.050(2) -0.0040(16) 0.0234(16) -0.0099(15)
C113 0.0451(19) 0.053(2) 0.055(2) -0.0011(18) 0.0292(17) 0.0007(16)
C114 0.0405(19) 0.064(2) 0.055(2) -0.0015(19) 0.0204(17) 0.0106(17)
C115 0.049(2) 0.055(2) 0.053(2) -0.0122(18) 0.0234(18) 0.0180(17)
C116 0.0458(19) 0.0436(19) 0.050(2) -0.0030(17) 0.0157(16) 0.0218(16)
C117 0.057(2) 0.0339(17) 0.047(2) -0.0076(15) 0.0103(17) 0.0222(16)
C118 0.064(2) 0.0342(17) 0.0364(19) -0.0132(15) 0.0100(17) 0.0148(16)
C119 0.057(2) 0.0285(16) 0.0360(19) -0.0125(14) 0.0011(16) 0.0051(15)
C120 0.055(2) 0.0382(18) 0.0297(17) -0.0130(15) -0.0033(15) 0.0028(15)
C121 0.065(2) 0.0420(19) 0.0276(17) -0.0116(15) 0.0021(16) 0.0058(16)
C122 0.056(2) 0.045(2) 0.0250(17) -0.0022(15) -0.0052(15) 0.0130(16)
C123 0.066(2) 0.0422(19) 0.0240(17) 0.0044(14) 0.0005(15) 0.0178(17)
C124 0.079(2) 0.0432(19) 0.0233(17) 0.0041(15) 0.0156(16) 0.0108(18)
C125 0.077(3) 0.0340(17) 0.0347(19) 0.0093(15) 0.0237(18) 0.0063(16)
C126 0.068(2) 0.0398(19) 0.042(2) 0.0074(16) 0.0272(18) -0.0005(17)
C127 0.060(2) 0.055(2) 0.041(2) 0.0019(17) 0.0312(18) -0.0017(17)
C128 0.073(2) 0.058(2) 0.038(2) 0.0009(18) 0.0346(19) 0.0106(19)
C129 0.066(2) 0.054(2) 0.047(2) -0.0071(18) 0.0328(19) 0.0148(18)
C130 0.066(2) 0.046(2) 0.040(2) -0.0104(17) 0.0211(18) 0.0134(18)
C131 0.077(3) 0.052(2) 0.0225(17) -0.0075(15) 0.0139(17) 0.0131(19)
C132 0.075(2) 0.053(2) 0.0267(18) 0.0007(16) 0.0213(17) 0.0104(19)
C133 0.0515(19) 0.0262(15) 0.0299(17) 0.0022(13) 0.0086(15) -0.0047(14)
C134 0.053(2) 0.0375(18) 0.039(2) -0.0013(15) 0.0000(16) 0.0035(15)
C135 0.059(2) 0.043(2) 0.052(2) 0.0016(17) 0.0119(19) 0.0116(17)
C136 0.067(2) 0.0393(19) 0.048(2) -0.0064(16) 0.0134(19) 0.0038(17)
C137 0.058(2) 0.0399(18) 0.0330(18) -0.0072(15) 0.0044(16) -0.0101(16)
C138 0.0433(17) 0.0354(17) 0.0363(18) -0.0017(14) 0.0082(15) -0.0057(14)
C139 0.0410(18) 0.0415(18) 0.0348(18) -0.0016(15) 0.0073(14) -0.0119(15)
C140 0.051(2) 0.045(2) 0.065(3) 0.0105(18) 0.0117(18) -0.0039(17)
C141 0.052(2) 0.052(2) 0.079(3) 0.000(2) 0.018(2) 0.0024(18)
C142 0.054(2) 0.074(3) 0.067(3) 0.005(2) 0.026(2) -0.004(2)
C143 0.054(2) 0.072(3) 0.056(2) 0.020(2) 0.0144(19) -0.005(2)
C144 0.0473(19) 0.051(2) 0.046(2) 0.0110(17) 0.0086(16) -0.0049(16)
C145 0.076(3) 0.063(3) 0.058(3) -0.003(2) 0.009(2) 0.006(2)
S1 0.1067(10) 0.1044(11) 0.1020(11) 0.0108(9) 0.0182(9) -0.0099(8)
S2 0.1360(13) 0.1212(13) 0.1233(14) 0.0130(11) 0.0541(11) 0.0004(10)
C146 0.072(3) 0.093(3) 0.072(3) 0.005(3) 0.019(2) -0.006(2)
S3 0.1347(13) 0.1327(14) 0.1142(13) -0.0142(11) 0.0524(11) -0.0059(11)
S4 0.1013(10) 0.1339(13) 0.1050(12) -0.0190(10) 0.0198(9) 0.0086(9)
C147 0.064(8) 0.183(14) 0.095(10) 0.054(10) 0.034(8) 0.104(10)
S5 0.194(6) 0.116(4) 0.085(3) 0.015(3) 0.068(4) 0.046(4)
S6 0.159(6) 0.153(6) 0.262(10) -0.055(6) -0.094(6) 0.084(5)
C149 0.223(16) 0.268(17) 0.161(13) 0.122(12) 0.094(14) 0.177(15)
C150 0.049(4) 0.064(5) 0.061(5) 0.003(4) 0.023(3) 0.033(3)
O13 0.070(3) 0.152(5) 0.046(3) 0.022(3) 0.009(2) 0.006(3)

loop_
_atom_type_symbol
_atom_type_description
_atom_type_scat_dispersion_real
_atom_type_scat_dispersion_imag
_atom_type_scat_source
C C 0.0033 0.0016 'International Tables Vol C Tables 4.2.6.8 and 6.1.1.4'
H H 0.0000 0.0000 'International Tables Vol C Tables 4.2.6.8 and 6.1.1.4'
N N 0.0061 0.0033 'International Tables Vol C Tables 4.2.6.8 and 6.1.1.4'
O O 0.0106 0.0060 'International Tables Vol C Tables 4.2.6.8 and 6.1.1.4'
S S 0.1246 0.1234 'International Tables Vol C Tables 4.2.6.8 and 6.1.1.4'

loop_
_geom_angle_atom_site_label_1
_geom_angle_atom_site_label_2
_geom_angle_atom_site_label_3
_geom_angle
_geom_angle_site_symmetry_1
C6 O5 H5 109.5 .
C9 O6 H6 109.5 .
C1 N1 C61 125.2(3) .
C3 N2 C67 123.0(2) .
N1 C1 C5 121.3(3) .
N1 C1 C2 131.1(3) .
C5 C1 C2 106.3(2) .
O1 C2 C3 126.3(3) .
O1 C2 C1 128.1(3) .
C3 C2 C1 104.7(2) .
N2 C3 C4 123.1(3) .
N2 C3 C2 129.6(3) .
C4 C3 C2 106.3(2) .
C5 C4 C3 110.4(2) .
C5 C4 C9 125.9(3) .
C3 C4 C9 122.2(2) .
C4 C5 C1 111.8(2) .
C4 C5 C6 125.1(3) .
C1 C5 C6 121.9(2) .
O5 C6 C7 109.1(2) .
O5 C6 C5 107.4(2) .
C7 C6 C5 109.0(2) .
O5 C6 C20 107.7(2) .
C7 C6 C20 100.1(2) .
C5 C6 C20 122.9(2) .
C8 C7 C22 119.4(3) .
C8 C7 C6 125.4(3) .
C22 C7 C6 109.2(2) .
C7 C8 C25 119.5(3) .
C7 C8 C9 125.0(3) .
C25 C8 C9 109.8(2) .
O6 C9 C4 108.8(2) .
O6 C9 C8 107.8(2) .
C4 C9 C8 109.3(2) .
O6 C9 C10 107.9(2) .
C4 C9 C10 122.8(2) .
C8 C9 C10 99.1(2) .
C11 C10 C26 118.4(3) .
C11 C10 C9 133.4(2) .
C26 C10 C9 106.0(2) .
C10 C11 C29 118.5(3) .
C10 C11 C12 129.7(3) .
C29 C11 C12 106.6(3) .
O2 C12 C13 127.0(3) .
O2 C12 C11 127.8(3) .
C13 C12 C11 104.9(2) .
C14 C13 C30 118.9(3) .
C14 C13 C12 125.8(3) .
C30 C13 C12 107.9(3) .
C13 C14 C33 119.0(3) .
C13 C14 C15 127.1(3) .
C33 C14 C15 107.2(3) .
O3 C15 C14 128.4(3) .
O3 C15 C16 128.5(3) .
C14 C15 C16 103.1(2) .
C17 C16 C34 118.7(3) .
C17 C16 C15 126.3(3) .
C34 C16 C15 107.0(3) .
C16 C17 C37 118.9(3) .
C16 C17 C18 125.2(3) .
C37 C17 C18 107.9(3) .
O4 C18 C17 126.7(3) .
O4 C18 C19 127.0(3) .
C17 C18 C19 105.8(2) .
C20 C19 C38 119.2(3) .
C20 C19 C18 129.3(3) .
C38 C19 C18 105.6(3) .
C19 C20 C21 117.9(3) .
C19 C20 C6 134.4(3) .
C21 C20 C6 105.7(2) .
C40 C21 C22 119.8(3) .
C40 C21 C20 122.7(3) .
C22 C21 C20 108.9(2) .
C23 C22 C7 121.8(3) .
C23 C22 C21 119.4(3) .
C7 C22 C21 107.8(2) .
C22 C23 C42 120.4(3) .
C22 C23 C24 117.6(3) .
C42 C23 C24 108.9(3) .
C25 C24 C23 119.4(3) .
C25 C24 C44 120.1(3) .
C23 C24 C44 107.2(3) .
C24 C25 C8 121.7(3) .
C24 C25 C26 120.6(3) .
C8 C25 C26 107.2(2) .
C27 C26 C25 119.2(3) .
C27 C26 C10 122.3(3) .
C25 C26 C10 109.3(2) .
C26 C27 C28 119.3(3) .
C26 C27 C45 120.4(3) .
C28 C27 C45 108.5(3) .
C29 C28 C27 118.1(3) .
C29 C28 C47 120.5(3) .
C27 C28 C47 108.6(3) .
C28 C29 C11 123.4(3) .
C28 C29 C30 119.0(3) .
C11 C29 C30 109.7(2) .
C31 C30 C13 122.3(3) .
C31 C30 C29 120.1(3) .
C13 C30 C29 108.4(2) .
C30 C31 C32 118.6(3) .
C30 C31 C48 120.2(3) .
C32 C31 C48 108.1(3) .
C33 C32 C31 119.3(3) .
C33 C32 C50 120.1(3) .
C31 C32 C50 108.4(3) .
C32 C33 C34 120.2(3) .
C32 C33 C14 121.4(3) .
C34 C33 C14 108.6(3) .
C35 C34 C16 121.9(3) .
C35 C34 C33 119.4(3) .
C16 C34 C33 108.6(3) .
C34 C35 C36 119.2(3) .
C34 C35 C51 120.5(3) .
C36 C35 C51 107.7(3) .
C37 C36 C35 118.1(3) .
C37 C36 C53 120.1(3) .
C35 C36 C53 108.9(3) .
C36 C37 C17 122.5(3) .
C36 C37 C38 120.2(3) .
C17 C37 C38 108.7(3) .
C39 C38 C37 119.0(3) .
C39 C38 C19 122.4(3) .
C37 C38 C19 109.9(3) .
C38 C39 C40 118.3(3) .
C38 C39 C54 120.5(3) .
C40 C39 C54 109.1(3) .
C21 C40 C39 119.6(3) .
C21 C40 C41 120.7(3) .
C39 C40 C41 107.7(3) .
C42 C41 C55 119.9(3) .
C42 C41 C40 119.3(3) .
C55 C41 C40 108.1(3) .
C41 C42 C23 120.1(3) .
C41 C42 C43 119.6(3) .
C23 C42 C43 107.7(3) .
C57 C43 C44 120.3(3) .
C57 C43 C42 120.5(3) .
C44 C43 C42 108.0(3) .
C45 C44 C43 120.3(3) .
C45 C44 C24 119.5(3) .
C43 C44 C24 108.1(3) .
C44 C45 C27 120.0(3) .
C44 C45 C46 119.7(3) .
C27 C45 C46 107.4(3) .
C58 C46 C45 120.1(3) .
C58 C46 C47 119.5(3) .
C45 C46 C47 108.0(3) .
C48 C47 C28 120.6(3) .
C48 C47 C46 120.0(3) .
C28 C47 C46 107.4(3) .
C47 C48 C49 120.8(3) .
C47 C48 C31 119.4(3) .
C49 C48 C31 107.5(3) .
C59 C49 C48 119.8(3) .
C59 C49 C50 120.6(3) .
C48 C49 C50 108.2(3) .
C51 C50 C32 119.9(3) .
C51 C50 C49 119.6(3) .
C32 C50 C49 107.7(3) .
C50 C51 C52 120.2(3) .
C50 C51 C35 119.8(3) .
C52 C51 C35 108.0(3) .
C60 C52 C51 119.7(3) .
C60 C52 C53 119.8(3) .
C51 C52 C53 107.9(3) .
C54 C53 C36 120.0(3) .
C54 C53 C52 120.3(3) .
C36 C53 C52 107.4(3) .
C53 C54 C39 120.0(3) .
C53 C54 C55 120.2(3) .
C39 C54 C55 106.9(3) .
C56 C55 C41 120.8(3) .
C56 C55 C54 119.6(3) .
C41 C55 C54 108.2(3) .
C55 C56 C57 119.6(3) .
C55 C56 C60 119.6(3) .
C57 C56 C60 107.9(3) .
C43 C57 C58 119.7(3) .
C43 C57 C56 119.6(3) .
C58 C57 C56 108.3(3) .
C46 C58 C57 119.8(3) .
C46 C58 C59 119.3(3) .
C57 C58 C59 108.3(3) .
C49 C59 C60 119.4(3) .
C49 C59 C58 120.6(3) .
C60 C59 C58 107.8(3) .
C52 C60 C59 120.4(3) .
C52 C60 C56 120.3(3) .
C59 C60 C56 107.8(3) .
C66 C61 C62 119.9(3) .
C66 C61 N1 117.4(3) .
C62 C61 N1 122.2(3) .
C63 C62 C61 120.4(4) .
C63 C62 H62 119.8 .
C61 C62 H62 119.8 .
C62 C63 C64 119.9(4) .
C62 C63 H63 120.0 .
C64 C63 H63 120.0 .
C65 C64 C63 120.0(4) .
C65 C64 H64 120.0 .
C63 C64 H64 120.0 .
C64 C65 C66 120.5(4) .
C64 C65 H65 119.8 .
C66 C65 H65 119.8 .
C61 C66 C65 119.2(4) .
C61 C66 H66 120.4 .
C65 C66 H66 120.4 .
C72 C67 C68 119.2(3) .
C72 C67 N2 119.2(3) .
C68 C67 N2 121.3(3) .
C69 C68 C67 119.3(3) .
C69 C68 H68 120.3 .
C67 C68 H68 120.3 .
C70 C69 C68 120.8(3) .
C70 C69 H69 119.6 .
C68 C69 H69 119.6 .
C69 C70 C71 120.2(3) .
C69 C70 H70 119.9 .
C71 C70 H70 119.9 .
C72 C71 C70 120.0(4) .
C72 C71 H71 120.0 .
C70 C71 H71 120.0 .
C71 C72 C67 120.6(3) .
C71 C72 H72 119.7 .
C67 C72 H72 119.7 .
C73 N3 C133 125.4(3) .
C75 N4 C139 125.3(3) .
C78 O11 H11 109.5 .
C81 O12 H12 109.5 .
N3 C73 C77 122.2(3) .
N3 C73 C74 130.4(3) .
C77 C73 C74 106.1(2) .
O7 C74 C75 128.1(3) .
O7 C74 C73 126.9(3) .
C75 C74 C73 104.7(2) .
N4 C75 C76 120.4(3) .
N4 C75 C74 132.1(3) .
C76 C75 C74 106.7(2) .
C77 C76 C75 110.0(3) .
C77 C76 C81 125.6(3) .
C75 C76 C81 123.2(2) .
C76 C77 C73 111.2(2) .
C76 C77 C78 125.2(3) .
C73 C77 C78 122.3(2) .
O11 C78 C77 109.3(2) .
O11 C78 C79 108.7(2) .
C77 C78 C79 109.2(2) .
O11 C78 C92 108.5(2) .
C77 C78 C92 121.3(2) .
C79 C78 C92 98.9(2) .
C80 C79 C94 119.6(3) .
C80 C79 C78 125.4(3) .
C94 C79 C78 109.2(3) .
C79 C80 C97 119.8(3) .
C79 C80 C81 125.1(3) .
C97 C80 C81 108.9(3) .
O12 C81 C76 108.6(2) .
O12 C81 C80 108.4(2) .
C76 C81 C80 109.4(2) .
O12 C81 C82 107.7(2) .
C76 C81 C82 122.1(2) .
C80 C81 C82 99.8(2) .
C83 C82 C98 118.2(3) .
C83 C82 C81 134.2(3) .
C98 C82 C81 105.5(2) .
C82 C83 C101 118.9(3) .
C82 C83 C84 129.9(3) .
C101 C83 C84 106.4(2) .
O8 C84 C85 126.5(3) .
O8 C84 C83 128.8(3) .
C85 C84 C83 104.4(2) .
C86 C85 C102 119.2(3) .
C86 C85 C84 125.1(3) .
C102 C85 C84 107.9(3) .
C85 C86 C105 119.0(3) .
C85 C86 C87 126.4(3) .
C105 C86 C87 107.0(3) .
O9 C87 C86 128.7(3) .
O9 C87 C88 128.5(3) .
C86 C87 C88 102.7(3) .
C89 C88 C106 118.7(3) .
C89 C88 C87 127.5(3) .
C106 C88 C87 106.9(3) .
C88 C89 C109 119.9(3) .
C88 C89 C90 126.3(3) .
C109 C89 C90 106.8(3) .
O10 C90 C91 128.6(3) .
O10 C90 C89 126.7(3) .
C91 C90 C89 104.5(2) .
C92 C91 C110 119.0(3) .
C92 C91 C90 129.3(3) .
C110 C91 C90 106.5(2) .
C91 C92 C93 118.5(3) .
C91 C92 C78 133.5(3) .
C93 C92 C78 105.8(2) .
C112 C93 C94 119.2(3) .
C112 C93 C92 122.1(3) .
C94 C93 C92 109.0(3) .
C95 C94 C79 121.5(3) .
C95 C94 C93 120.5(3) .
C79 C94 C93 107.8(3) .
C94 C95 C114 119.6(3) .
C94 C95 C96 118.8(3) .
C114 C95 C96 108.0(3) .
C97 C96 C116 120.0(3) .
C97 C96 C95 118.2(3) .
C116 C96 C95 108.2(3) .
C96 C97 C98 120.5(3) .
C96 C97 C80 121.3(3) .
C98 C97 C80 107.8(3) .
C99 C98 C97 119.1(3) .
C99 C98 C82 122.4(3) .
C97 C98 C82 109.8(3) .
C98 C99 C100 119.2(3) .
C98 C99 C117 120.7(3) .
C100 C99 C117 108.5(3) .
C101 C100 C99 118.1(3) .
C101 C100 C119 120.8(3) .
C99 C100 C119 108.0(3) .
C100 C101 C102 119.0(3) .
C100 C101 C83 123.0(3) .
C102 C101 C83 110.2(3) .
C103 C102 C101 120.1(3) .
C103 C102 C85 122.4(3) .
C101 C102 C85 108.6(3) .
C102 C103 C120 120.6(3) .
C102 C103 C104 118.2(3) .
C120 C103 C104 108.9(3) .
C105 C104 C103 119.1(3) .
C105 C104 C122 120.6(3) .
C103 C104 C122 107.5(3) .
C104 C105 C106 119.5(3) .
C104 C105 C86 121.5(3) .
C106 C105 C86 109.1(3) .
C107 C106 C105 119.9(3) .
C107 C106 C88 121.7(3) .
C105 C106 C88 108.5(3) .
C106 C107 C108 118.9(3) .
C106 C107 C123 121.2(3) .
C108 C107 C123 107.5(3) .
C109 C108 C107 118.5(3) .
C109 C108 C125 120.3(3) .
C107 C108 C125 108.2(3) .
C108 C109 C110 120.1(3) .
C108 C109 C89 121.7(3) .
C110 C109 C89 110.2(3) .
C111 C110 C109 119.9(3) .
C111 C110 C91 122.7(3) .
C109 C110 C91 109.6(2) .
C110 C111 C112 118.1(3) .
C110 C111 C126 120.3(3) .
C112 C111 C126 108.6(3) .
C93 C112 C111 119.5(3) .
C93 C112 C113 120.6(3) .
C111 C112 C113 108.0(3) .
C114 C113 C112 119.4(3) .
C114 C113 C127 120.0(3) .
C112 C113 C127 107.8(3) .
C113 C114 C95 120.5(3) .
C113 C114 C115 120.0(3) .
C95 C114 C115 107.6(3) .
C129 C115 C116 120.6(3) .
C129 C115 C114 119.8(3) .
C116 C115 C114 107.6(3) .
C117 C116 C115 119.6(3) .
C117 C116 C96 119.7(3) .
C115 C116 C96 108.5(3) .
C116 C117 C99 119.7(3) .
C116 C117 C118 120.0(3) .
C99 C117 C118 107.5(3) .
C130 C118 C119 120.3(3) .
C130 C118 C117 119.9(3) .
C119 C118 C117 107.8(3) .
C120 C119 C100 119.3(3) .
C120 C119 C118 120.1(3) .
C100 C119 C118 108.1(3) .
C119 C120 C103 120.0(3) .
C119 C120 C121 120.1(3) .
C103 C120 C121 108.0(3) .
C131 C121 C120 119.8(3) .
C131 C121 C122 120.0(3) .
C120 C121 C122 107.8(3) .
C123 C122 C104 120.2(3) .
C123 C122 C121 119.4(3) .
C104 C122 C121 107.9(3) .
C122 C123 C124 121.0(3) .
C122 C123 C107 118.6(3) .
C124 C123 C107 108.1(3) .
C132 C124 C123 119.9(3) .
C132 C124 C125 119.5(3) .
C123 C124 C125 108.2(3) .
C126 C125 C124 120.4(3) .
C126 C125 C108 119.0(3) .
C124 C125 C108 107.9(3) .
C125 C126 C111 120.2(3) .
C125 C126 C127 119.9(3) .
C111 C126 C127 107.8(3) .
C128 C127 C126 119.7(3) .
C128 C127 C113 120.7(3) .
C126 C127 C113 107.8(3) .
C127 C128 C132 120.4(3) .
C127 C128 C129 119.6(3) .
C132 C128 C129 107.5(3) .
C115 C129 C130 120.0(3) .
C115 C129 C128 119.9(3) .
C130 C129 C128 108.3(3) .
C118 C130 C129 119.9(3) .
C118 C130 C131 119.0(3) .
C129 C130 C131 108.5(3) .
C121 C131 C130 120.6(3) .
C121 C131 C132 120.4(3) .
C130 C131 C132 107.1(3) .
C124 C132 C128 120.0(3) .
C124 C132 C131 119.3(3) .
C128 C132 C131 108.7(3) .
C134 C133 C138 120.1(3) .
C134 C133 N3 123.6(3) .
C138 C133 N3 116.1(3) .
C135 C134 C133 119.3(3) .
C135 C134 H134 120.3 .
C133 C134 H134 120.3 .
C134 C135 C136 120.8(3) .
C134 C135 H135 119.6 .
C136 C135 H135 119.6 .
C135 C136 C137 120.1(3) .
C135 C136 H136 120.0 .
C137 C136 H136 120.0 .
C138 C137 C136 119.5(3) .
C138 C137 H137 120.3 .
C136 C137 H137 120.3 .
C137 C138 C133 120.2(3) .
C137 C138 H138 119.9 .
C133 C138 H138 119.9 .
C144 C139 C140 119.3(3) .
C144 C139 N4 115.3(3) .
C140 C139 N4 125.1(3) .
C139 C140 C141 119.1(3) .
C139 C140 H140 120.5 .
C141 C140 H140 120.5 .
C142 C141 C140 121.3(3) .
C142 C141 H141 119.4 .
C140 C141 H141 119.4 .
C141 C142 C143 120.0(3) .
C141 C142 H142 120.0 .
C143 C142 H142 120.0 .
C142 C143 C144 119.8(3) .
C142 C143 H143 120.1 .
C144 C143 H143 120.1 .
C139 C144 C143 120.2(3) .
C139 C144 H144 119.9 .
C143 C144 H144 119.9 .
S1 C145 S2 177.3(3) .
S4 C146 S3 177.2(4) .
S5 C147 S6 176.0(11) .
S5 S5 C147 140.5(8) 2_666
O13 C149 C150 146.5(18) .

loop_
_geom_bond_atom_site_label_1
_geom_bond_atom_site_label_2
_geom_bond_distance
_geom_bond_site_symmetry_2
O1 C2 1.204(3) .
O2 C12 1.215(3) .
O3 C15 1.192(3) .
O4 C18 1.212(3) .
O5 C6 1.431(3) .
O5 H5 0.8400 .
O6 C9 1.436(3) .
O6 H6 0.8400 .
N1 C1 1.287(4) .
N1 C61 1.411(4) .
N2 C3 1.266(4) .
N2 C67 1.419(4) .
C1 C5 1.459(4) .
C1 C2 1.523(4) .
C2 C3 1.518(4) .
C3 C4 1.480(4) .
C4 C5 1.351(4) .
C4 C9 1.501(4) .
C5 C6 1.528(4) .
C6 C7 1.508(4) .
C6 C20 1.552(4) .
C7 C8 1.366(4) .
C7 C22 1.429(4) .
C8 C25 1.430(4) .
C8 C9 1.519(4) .
C9 C10 1.563(4) .
C10 C11 1.385(4) .
C10 C26 1.448(4) .
C11 C29 1.442(4) .
C11 C12 1.513(4) .
C12 C13 1.507(4) .
C13 C14 1.388(4) .
C13 C30 1.437(4) .
C14 C33 1.443(4) .
C14 C15 1.500(4) .
C15 C16 1.516(4) .
C16 C17 1.389(4) .
C16 C34 1.438(4) .
C17 C37 1.433(4) .
C17 C18 1.500(4) .
C18 C19 1.513(4) .
C19 C20 1.382(4) .
C19 C38 1.456(4) .
C20 C21 1.457(4) .
C21 C40 1.388(4) .
C21 C22 1.438(4) .
C22 C23 1.406(4) .
C23 C42 1.431(4) .
C23 C24 1.443(4) .
C24 C25 1.382(4) .
C24 C44 1.452(4) .
C25 C26 1.445(4) .
C26 C27 1.393(4) .
C27 C28 1.428(4) .
C27 C45 1.448(4) .
C28 C29 1.385(4) .
C28 C47 1.441(4) .
C29 C30 1.454(4) .
C30 C31 1.383(4) .
C31 C32 1.437(4) .
C31 C48 1.453(4) .
C32 C33 1.391(4) .
C32 C50 1.441(4) .
C33 C34 1.441(4) .
C34 C35 1.385(4) .
C35 C36 1.442(5) .
C35 C51 1.450(4) .
C36 C37 1.390(4) .
C36 C53 1.443(4) .
C37 C38 1.446(4) .
C38 C39 1.397(4) .
C39 C40 1.428(4) .
C39 C54 1.442(4) .
C40 C41 1.447(4) .
C41 C42 1.395(4) .
C41 C55 1.434(5) .
C42 C43 1.450(4) .
C43 C57 1.397(5) .
C43 C44 1.439(4) .
C44 C45 1.389(4) .
C45 C46 1.448(5) .
C46 C58 1.403(4) .
C46 C47 1.456(4) .
C47 C48 1.375(4) .
C48 C49 1.442(4) .
C49 C59 1.377(4) .
C49 C50 1.449(4) .
C50 C51 1.382(4) .
C51 C52 1.449(4) .
C52 C60 1.382(4) .
C52 C53 1.456(4) .
C53 C54 1.382(5) .
C54 C55 1.455(4) .
C55 C56 1.401(4) .
C56 C57 1.447(4) .
C56 C60 1.460(5) .
C57 C58 1.443(5) .
C58 C59 1.454(5) .
C59 C60 1.451(4) .
C61 C66 1.366(5) .
C61 C62 1.388(5) .
C62 C63 1.368(5) .
C62 H62 0.9500 .
C63 C64 1.371(6) .
C63 H63 0.9500 .
C64 C65 1.368(6) .
C64 H64 0.9500 .
C65 C66 1.395(5) .
C65 H65 0.9500 .
C66 H66 0.9500 .
C67 C72 1.373(4) .
C67 C68 1.391(4) .
C68 C69 1.381(5) .
C68 H68 0.9500 .
C69 C70 1.349(5) .
C69 H69 0.9500 .
C70 C71 1.375(5) .
C70 H70 0.9500 .
C71 C72 1.368(5) .
C71 H71 0.9500 .
C72 H72 0.9500 .
N3 C73 1.282(4) .
N3 C133 1.424(4) .
N4 C75 1.277(4) .
N4 C139 1.407(4) .
O7 C74 1.195(4) .
O8 C84 1.199(4) .
O9 C87 1.198(4) .
O10 C90 1.188(3) .
O11 C78 1.430(3) .
O11 H11 0.8400 .
O12 C81 1.436(3) .
O12 H12 0.8400 .
C73 C77 1.458(4) .
C73 C74 1.531(4) .
C74 C75 1.505(4) .
C75 C76 1.480(4) .
C76 C77 1.369(4) .
C76 C81 1.497(4) .
C77 C78 1.508(4) .
C78 C79 1.520(4) .
C78 C92 1.572(4) .
C79 C80 1.354(4) .
C79 C94 1.435(4) .
C80 C97 1.437(4) .
C80 C81 1.523(4) .
C81 C82 1.564(4) .
C82 C83 1.385(4) .
C82 C98 1.450(4) .
C83 C101 1.450(4) .
C83 C84 1.519(4) .
C84 C85 1.519(4) .
C85 C86 1.368(4) .
C85 C102 1.443(4) .
C86 C105 1.442(4) .
C86 C87 1.515(4) .
C87 C88 1.517(4) .
C88 C89 1.366(4) .
C88 C106 1.451(4) .
C89 C109 1.432(4) .
C89 C90 1.537(4) .
C90 C91 1.518(4) .
C91 C92 1.376(4) .
C91 C110 1.454(4) .
C92 C93 1.451(4) .
C93 C112 1.387(4) .
C93 C94 1.436(4) .
C94 C95 1.389(4) .
C95 C114 1.443(5) .
C95 C96 1.447(5) .
C96 C97 1.399(4) .
C96 C116 1.444(5) .
C97 C98 1.431(4) .
C98 C99 1.392(4) .
C99 C100 1.440(4) .
C99 C117 1.450(5) .
C100 C101 1.380(4) .
C100 C119 1.447(4) .
C101 C102 1.440(4) .
C102 C103 1.379(4) .
C103 C120 1.430(4) .
C103 C104 1.446(4) .
C104 C105 1.391(4) .
C104 C122 1.449(5) .
C105 C106 1.437(4) .
C106 C107 1.387(4) .
C107 C108 1.439(5) .
C107 C123 1.452(4) .
C108 C109 1.397(4) .
C108 C125 1.443(4) .
C109 C110 1.431(4) .
C110 C111 1.380(4) .
C111 C112 1.438(5) .
C111 C126 1.444(5) .
C112 C113 1.450(5) .
C113 C114 1.377(5) .
C113 C127 1.455(5) .
C114 C115 1.471(5) .
C115 C129 1.393(5) .
C115 C116 1.434(5) .
C116 C117 1.387(5) .
C117 C118 1.454(5) .
C118 C130 1.391(5) .
C118 C119 1.451(5) .
C119 C120 1.380(4) .
C120 C121 1.448(5) .
C121 C131 1.383(5) .
C121 C122 1.452(4) .
C122 C123 1.390(5) .
C123 C124 1.435(5) .
C124 C132 1.399(5) .
C124 C125 1.440(5) .
C125 C126 1.391(5) .
C126 C127 1.449(5) .
C127 C128 1.388(5) .
C128 C132 1.439(5) .
C128 C129 1.460(5) .
C129 C130 1.435(5) .
C130 C131 1.455(5) .
C131 C132 1.457(5) .
C133 C134 1.384(4) .
C133 C138 1.390(4) .
C134 C135 1.377(5) .
C134 H134 0.9500 .
C135 C136 1.381(5) .
C135 H135 0.9500 .
C136 C137 1.384(5) .
C136 H136 0.9500 .
C137 C138 1.381(4) .
C137 H137 0.9500 .
C138 H138 0.9500 .
C139 C144 1.382(4) .
C139 C140 1.387(4) .
C140 C141 1.391(5) .
C140 H140 0.9500 .
C141 C142 1.357(5) .
C141 H141 0.9500 .
C142 C143 1.372(5) .
C142 H142 0.9500 .
C143 C144 1.390(5) .
C143 H143 0.9500 .
C144 H144 0.9500 .
C145 S1 1.480(4) .
C145 S2 1.581(4) .
C146 S4 1.503(5) .
C146 S3 1.527(5) .
C147 S5 1.454(14) .
C147 S6 1.551(14) .
S5 S5 1.287(10) 2_666
C149 O13 1.489(13) .
C149 C150 1.608(14) .
